data_7705436
loop_
_publ_author_name
'Zhang, Chengcheng'
'Ma, Xiufang'
'Cen, Peipei'
'Jin, Xiaoyong'
'Yang, Jinhui'
'Zhang, Yi-Quan'
'Ferrando-Soria, Jes\'us'
'Pardo, Emilio'
'Liu, Xiangyu'

_publ_section_title
;
 A series of lanthanide(III) metal-organic frameworks derived from a
 pyridyl-dicarboxylate ligand: single-molecule magnet behaviour and
 luminescence properties.
;
_journal_issue 40
_journal_name_full 'Dalton transactions (Cambridge, England : 2003)'
_journal_page_first 14123
_journal_page_last 14132
_journal_paper_doi 10.1039/d0dt02736g
_journal_volume 49
_journal_year 2020
_chemical_formula_moiety '0.5(C130 H78 N10 O42 Tb6), H4 O2'
_chemical_formula_sum 'C65 H43 N5 O23 Tb3'
_chemical_formula_weight 1738.80
_space_group_crystal_system monoclinic
_space_group_IT_number 11
_space_group_name_Hall '-P 2yb'
_space_group_name_H-M_alt 'P 1 21/m 1'
_atom_sites_solution_hydrogens mixed
_atom_sites_solution_primary dual
_audit_creation_date 2020-07-22
_audit_creation_method
;
Olex2 1.2
(compiled 2018.05.29 svn.r3508 for OlexSys, GUI svn.r5506)
;
_audit_update_record
;
2020-07-29 deposited with the CCDC.	2020-09-15 downloaded from the CCDC.
;
_cell_angle_alpha 90
_cell_angle_beta 101.9300(10)
_cell_angle_gamma 90
_cell_formula_units_Z 2
_cell_length_a 11.4772(5)
_cell_length_b 27.6587(13)
_cell_length_c 11.5564(5)
_cell_measurement_reflns_used 9997
_cell_measurement_temperature 296.0
_cell_measurement_theta_max 27.48
_cell_measurement_theta_min 2.71
_cell_volume 3589.3(3)
_computing_molecular_graphics 'Olex2 (Dolomanov et al., 2009)'
_computing_publication_material 'Olex2 (Dolomanov et al., 2009)'
_computing_structure_refinement 'ShelXL (Sheldrick, 2015)'
_computing_structure_solution 'ShelXT (Sheldrick, 2015)'
_diffrn_ambient_temperature 296.0
_diffrn_measured_fraction_theta_full 0.998
_diffrn_measured_fraction_theta_max 0.997
_diffrn_measurement_device_type 'Bruker APEX-II CCD'
_diffrn_measurement_method '\f and \w scans'
_diffrn_radiation_type MoK\a
_diffrn_radiation_wavelength 0.71073
_diffrn_reflns_av_R_equivalents 0.0464
_diffrn_reflns_av_unetI/netI 0.0232
_diffrn_reflns_Laue_measured_fraction_full 0.998
_diffrn_reflns_Laue_measured_fraction_max 0.997
_diffrn_reflns_limit_h_max 14
_diffrn_reflns_limit_h_min -14
_diffrn_reflns_limit_k_max 35
_diffrn_reflns_limit_k_min -35
_diffrn_reflns_limit_l_max 15
_diffrn_reflns_limit_l_min -15
_diffrn_reflns_number 83567
_diffrn_reflns_point_group_measured_fraction_full 0.998
_diffrn_reflns_point_group_measured_fraction_max 0.997
_diffrn_reflns_theta_full 25.242
_diffrn_reflns_theta_max 27.521
_diffrn_reflns_theta_min 1.957
_diffrn_standards_number 0
_exptl_absorpt_coefficient_mu 2.999
_exptl_absorpt_correction_T_max 0.7456
_exptl_absorpt_correction_T_min 0.6837
_exptl_absorpt_correction_type multi-scan
_exptl_absorpt_process_details
;
 SADABS 2016/2: Krause, L., Herbst-Irmer, R., Sheldrick G.M. & Stalke D.,
 J. Appl. Cryst. 48 (2015) 3-10
;
_exptl_crystal_colour colourless
_exptl_crystal_colour_primary colourless
_exptl_crystal_density_diffrn 1.609
_exptl_crystal_description block
_exptl_crystal_F_000 1694
_exptl_crystal_size_max 0.15
_exptl_crystal_size_mid 0.11
_exptl_crystal_size_min 0.1
_refine_diff_density_max 1.072
_refine_diff_density_min -0.892
_refine_diff_density_rms 0.104
_refine_ls_extinction_method none
_refine_ls_goodness_of_fit_ref 1.079
_refine_ls_hydrogen_treatment constr
_refine_ls_matrix_type full
_refine_ls_number_parameters 698
_refine_ls_number_reflns 8383
_refine_ls_number_restraints 857
_refine_ls_restrained_S_all 1.060
_refine_ls_R_factor_all 0.0316
_refine_ls_R_factor_gt 0.0266
_refine_ls_shift/su_max 0.004
_refine_ls_shift/su_mean 0.000
_refine_ls_structure_factor_coef Fsqd
_refine_ls_weighting_details 'w=1/[\s^2^(Fo^2^)+(0.0311P)^2^+6.9668P] where P=(Fo^2^+2Fc^2^)/3'
_refine_ls_weighting_scheme calc
_refine_ls_wR_factor_gt 0.0667
_refine_ls_wR_factor_ref 0.0692
_reflns_Friedel_coverage 0.000
_reflns_number_gt 7564
_reflns_number_total 8383
_reflns_threshold_expression 'I > 2\s(I)'
_cod_data_source_file d0dt02736g16.cif
_cod_data_source_block an1tb4_sq
_cod_depositor_comments 'Adding full bibliography for 7705434--7705437.cif.'
_cod_database_code 7705436
_shelx_shelxl_version_number 2018/3
_shelx_space_group_comment
;
The symmetry employed for this shelxl refinement is uniquely defined
by the following loop, which should always be used as a source of
symmetry information in preference to the above space-group names.
They are only intended as comments.
;
_shelx_estimated_absorpt_t_max 0.754
_shelx_estimated_absorpt_t_min 0.662
_olex2_refinement_description
;
1. Fixed Uiso
 At 1.2 times of:
  All C(H) groups, All C(H,H) groups, All N(H) groups
 At 1.5 times of:
  All O(H,H) groups
2. Restrained distances
 O2A-C7 \\sim O2-C7
 with sigma of 0.02
 O1-C7 \\sim O1A-C7
 with sigma of 0.02
 O1-O2 \\sim O1A-O2A
 with sigma of 0.02
 Tb1-O2A \\sim Tb1-O2
 with sigma of 0.02
 Tb1-O1 \\sim Tb1-O1A
 with sigma of 0.02
3. Uiso/Uaniso restraints and constraints
O1 \\sim O1A \\sim O2 \\sim O2A: within 2A with sigma of 0.01 and sigma for
terminal atoms of 0.02
O6A: within 2A with sigma of 0.01 and sigma for terminal atoms of 0.02
C34 \\sim C35 \\sim C36 \\sim N3 \\sim C37 \\sim C38 \\sim C9 \\sim C10 \\sim
N1 \\sim C11 \\sim C12 \\sim C12A \\sim C11A \\sim N1A \\sim C10A \\sim C9A
\\sim C8A \\sim C8: within 3.8A with sigma of 0.01 and sigma for terminal atoms
of 0.02
Uanis(O6A) \\sim Ueq: with sigma of 0.01 and sigma for terminal atoms of 0.02
4. Rigid body (RIGU) restrains
 N3, C27, C28, C29, C30, C31, C32, C34, C35, C36, C37, C38
 with sigma for 1-2 distances of 0.001 and sigma for 1-3 distances of 0.002
 N1, C1, C2, C3, C4, C5, C6, C8, C9, C10, C11, C12
 with sigma for 1-2 distances of 0.001 and sigma for 1-3 distances of 0.002
 N1A, C1, C2A, C3A, C4, C5A, C6A, C8A, C9A, C10A, C11A, C12A
 with sigma for 1-2 distances of 0.001 and sigma for 1-3 distances of 0.002
 O5, O6, O7, O8, C14, C15, C16, C17, C18, C19, C20, C26
 with sigma for 1-2 distances of 0.001 and sigma for 1-3 distances of 0.002
 O5, O6A, O7A, O8A, C14A, C15, C16, C17A, C18A, C19A, C20A, C21A
 with sigma for 1-2 distances of 0.001 and sigma for 1-3 distances of 0.002
 O1A, O2A, C7
 with sigma for 1-2 distances of 0.001 and sigma for 1-3 distances of 0.002
 O1, O2, C7
 with sigma for 1-2 distances of 0.001 and sigma for 1-3 distances of 0.002
5. Others
 Sof(N1A)=Sof(H1A)=Sof(C2A)=Sof(H2A)=Sof(C3A)=Sof(C5A)=Sof(H5A)=Sof(C6A)=
 Sof(H6A)=Sof(C8A)=Sof(C9A)=Sof(H9A)=Sof(C10A)=Sof(H10A)=Sof(C11A)=Sof(H11A)=
 Sof(C12A)=Sof(H12C)=1-FVAR(1)
 Sof(N1)=Sof(H1)=Sof(C2)=Sof(H2)=Sof(C3)=Sof(C5)=Sof(H5)=Sof(C6)=Sof(H6)=
 Sof(C8)=Sof(C9)=Sof(H9)=Sof(C10)=Sof(H10)=Sof(C11)=Sof(H11)=Sof(C12)=Sof(H12)=
 FVAR(1)
 Sof(O6A)=Sof(O7A)=Sof(O8A)=Sof(C14A)=Sof(H15A)=Sof(C17A)=Sof(C18A)=Sof(H18A)=
 Sof(C19A)=Sof(H19A)=Sof(C20A)=Sof(C21A)=1-FVAR(2)
 Sof(O6)=Sof(O7)=Sof(O8)=Sof(C14)=Sof(H15)=Sof(C17)=Sof(C18)=Sof(H18)=Sof(C19)=
 Sof(H19)=Sof(C20)=Sof(C26)=FVAR(2)
 Sof(O1A)=Sof(O2A)=1-FVAR(3)
 Sof(O1)=Sof(O2)=FVAR(3)
 Fixed Sof: H12A(0.5) H12B(0.5) N3(0.5) C28(0.5) H28(0.5) C29(0.5) C31(0.5)
 H31(0.5) C32(0.5) H32(0.5) C34(0.5) C35(0.5) H35(0.5) C36(0.5) H36(0.5)
 C37(0.5) H37(0.5) C38(0.5) H38(0.5) O13(0.25) H13A(0.25) H13B(0.25) O14(0.5)
 H14A(0.5) H14B(0.5) O15(0.25) H15B(0.25) H15C(0.25)
6.a Riding coordinates:
 O13(H13A,H13B), O14(H14A,H14B), O15(H15B,H15C)
6.b Rotating group:
 O12(H12A,H12B)
6.c Aromatic/amide H refined with riding coordinates:
 N1(H1), N1A(H1A), C2(H2), C2A(H2A), C5(H5), C5A(H5A), C6(H6), C6A(H6A),
 C9(H9), C9A(H9A), C10(H10), C10A(H10A), C11(H11), C11A(H11A), C12(H12),
 C12A(H12C), C15(H15), C15(H15A), C18(H18), C18A(H18A), C19(H19), C19A(H19A),
 C22(H22), C23(H23), C24(H24), C25(H25), C28(H28), C31(H31), C32(H32), C35(H35),
  C36(H36), C37(H37), C38(H38)
;
_platon_squeeze_void_probe_radius 1.20
_olex2_submission_special_instructions 'No special instructions were received'

loop_
_space_group_symop_operation_xyz
'x, y, z'
'-x, y+1/2, -z'
'-x, -y, -z'
'x, -y-1/2, z'

loop_
_atom_site_label
_atom_site_type_symbol
_atom_site_fract_x
_atom_site_fract_y
_atom_site_fract_z
_atom_site_U_iso_or_equiv
_atom_site_adp_type
_atom_site_occupancy
_atom_site_site_symmetry_order
_atom_site_calc_flag
_atom_site_refinement_flags_posn
_atom_site_refinement_flags_adp
_atom_site_refinement_flags_occupancy
_atom_site_disorder_assembly
_atom_site_disorder_group
Tb1 Tb 0.58919(2) 0.62637(2) 0.87240(2) 0.01758(5) Uani 1 1 d D . . . .
Tb2 Tb 0.76830(2) 0.750000 0.82169(2) 0.01647(6) Uani 1 2 d S T P . .
O1 O 0.4140(6) 0.6126(5) 0.9494(9) 0.044(2) Uani 0.56(3) 1 d D U . A 1
O1A O 0.4196(8) 0.6338(7) 0.9654(7) 0.044(2) Uani 0.44(3) 1 d D U . A 2
O2 O 0.3747(7) 0.6360(5) 0.7643(6) 0.0312(17) Uani 0.56(3) 1 d D U . A 1
O2A O 0.3746(9) 0.6212(6) 0.7743(10) 0.039(2) Uani 0.44(3) 1 d D U . A 2
O3 O -0.2062(2) 0.66680(9) 0.8901(2) 0.0282(5) Uani 1 1 d . . . . .
O4 O -0.2154(2) 0.58774(10) 0.8822(3) 0.0353(6) Uani 1 1 d . . . . .
O5 O 0.6107(2) 0.63188(9) 0.6770(2) 0.0289(5) Uani 1 1 d . U . . .
O6 O 0.6992(15) 0.7025(5) 0.6561(19) 0.029(3) Uani 0.60(3) 1 d . U . B 1
O6A O 0.726(2) 0.6955(8) 0.660(3) 0.023(3) Uani 0.40(3) 1 d . U . B 2
O7 O 0.6520(13) 0.5924(4) 0.0727(10) 0.0261(18) Uani 0.60(3) 1 d . U . B 1
O7A O 0.634(2) 0.5809(6) 0.0697(15) 0.024(3) Uani 0.40(3) 1 d . U . B 2
O8 O 0.6186(13) 0.6707(4) 0.0575(8) 0.035(2) Uani 0.60(3) 1 d . U . B 1
O8A O 0.6616(16) 0.6594(5) 0.0658(10) 0.027(3) Uani 0.40(3) 1 d . U . B 2
O9 O 0.9365(3) 0.750000 0.7344(4) 0.0610(15) Uani 1 2 d S T P B .
O10 O 0.9751(3) 0.750000 0.9236(3) 0.0416(10) Uani 1 2 d S T P B .
O11 O 1.5671(2) 0.78921(8) 0.8317(2) 0.0247(5) Uani 1 1 d . . . . .
O12 O 0.7537(3) 0.750000 1.0277(3) 0.0267(7) Uani 1 2 d S T P B .
H12A H 0.723193 0.721488 1.051113 0.040 Uiso 0.5 1 d GR . . . .
H12B H 0.698828 0.772126 1.044166 0.040 Uiso 0.5 1 d GR . . . .
N1 N -0.0030(8) 0.5309(4) 1.2810(8) 0.0791(17) Uani 0.546(3) 1 d . U . C -1
H1 H -0.015479 0.516747 1.343524 0.095 Uiso 0.546(3) 1 calc R . . C -1
N1A N -0.0125(10) 0.6777(5) 1.3303(10) 0.0771(18) Uani 0.454(3) 1 d . U . C -2
H1A H -0.018593 0.683192 1.402045 0.092 Uiso 0.454(3) 1 calc R . . C -2
N2 N 0.4614(3) 0.45809(11) 0.1991(3) 0.0310(7) Uani 1 1 d . . . . .
N3 N 1.3866(9) 0.8001(5) 0.3957(8) 0.080(2) Uani 0.5 1 d . U . D -1
C1 C 0.2113(4) 0.62175(15) 0.8666(4) 0.0392(9) Uani 1 1 d . U . . .
C2 C 0.1756(6) 0.5995(3) 0.9532(7) 0.0387(17) Uani 0.546(3) 1 d . U . C -1
H2 H 0.232396 0.583547 1.009355 0.046 Uiso 0.546(3) 1 calc R . . C -1
C2A C 0.1809(7) 0.6387(3) 0.9857(9) 0.0368(17) Uani 0.454(3) 1 d . U . C -2
H2A H 0.240636 0.647767 1.049266 0.044 Uiso 0.454(3) 1 calc R . . C -2
C3 C 0.0583(6) 0.5983(3) 0.9661(6) 0.0340(15) Uani 0.546(3) 1 d . U . C -1
C3A C 0.0608(7) 0.6400(4) 0.9938(8) 0.0348(16) Uani 0.454(3) 1 d . U . C -2
C4 C -0.0266(3) 0.62325(14) 0.8839(4) 0.0315(7) Uani 1 1 d . U . . .
C5 C 0.0044(6) 0.6371(3) 0.7755(7) 0.0309(15) Uani 0.546(3) 1 d . U . C -1
H5 H -0.054871 0.646827 0.712107 0.037 Uiso 0.546(3) 1 calc R . . C -1
C5A C 0.0120(9) 0.6117(4) 0.7930(10) 0.042(2) Uani 0.454(3) 1 d . U . C -2
H5A H -0.043368 0.602561 0.725874 0.051 Uiso 0.454(3) 1 calc R . . C -2
C6 C 0.1210(6) 0.6363(3) 0.7638(7) 0.0322(15) Uani 0.546(3) 1 d . U . C -1
H6 H 0.141940 0.644761 0.692865 0.039 Uiso 0.546(3) 1 calc R . . C -1
C6A C 0.1321(9) 0.6116(4) 0.7863(10) 0.041(2) Uani 0.454(3) 1 d . U . C -2
H6A H 0.151368 0.603032 0.714754 0.050 Uiso 0.454(3) 1 calc R . . C -2
C7 C 0.3411(3) 0.62482(14) 0.8627(4) 0.0368(8) Uani 1 1 d D U . . .
C8 C 0.0314(8) 0.5749(4) 1.0755(8) 0.0581(14) Uani 0.546(3) 1 d . U . C -1
C8A C 0.0302(10) 0.6540(5) 1.1078(10) 0.0614(15) Uani 0.454(3) 1 d . U . C -2
C9 C 0.0861(9) 0.5280(4) 1.1105(9) 0.0661(16) Uani 0.546(3) 1 d . U . C -1
H9 H 0.129715 0.511027 1.064346 0.079 Uiso 0.546(3) 1 calc R . . C -1
C9A C 0.0770(11) 0.6955(5) 1.1630(10) 0.0675(18) Uani 0.454(3) 1 d . U . C -2
H9A H 0.125754 0.715374 1.128701 0.081 Uiso 0.454(3) 1 calc R . . C -2
C10 C 0.0680(10) 0.5112(5) 1.2156(9) 0.0734(18) Uani 0.546(3) 1 d . U . C -1
H10 H 0.108887 0.483276 1.245074 0.088 Uiso 0.546(3) 1 calc R . . C -1
C10A C 0.0503(12) 0.7073(6) 1.2712(11) 0.0766(19) Uani 0.454(3) 1 d . U . C -2
H10A H 0.076469 0.736862 1.305170 0.092 Uiso 0.454(3) 1 calc R . . C -2
C11 C -0.0556(10) 0.5745(5) 1.2451(9) 0.0727(16) Uani 0.546(3) 1 d . U . C -1
H11 H -0.102294 0.589712 1.291155 0.087 Uiso 0.546(3) 1 calc R . . C -1
C11A C -0.0641(12) 0.6394(6) 1.2687(11) 0.0715(17) Uani 0.454(3) 1 d . U . C -2
H11A H -0.115398 0.620013 1.301150 0.086 Uiso 0.454(3) 1 calc R . . C -2
C12 C -0.0402(10) 0.5960(5) 1.1428(9) 0.0671(15) Uani 0.546(3) 1 d . U . C -1
H12 H -0.078440 0.625017 1.118670 0.080 Uiso 0.546(3) 1 calc R . . C -1
C12A C -0.0431(12) 0.6281(6) 1.1592(12) 0.0674(16) Uani 0.454(3) 1 d . U . C -2
H12C H -0.081318 0.601436 1.119386 0.081 Uiso 0.454(3) 1 calc R . . C -2
C13 C -0.1571(3) 0.62582(13) 0.8868(3) 0.0260(7) Uani 1 1 d . . . . .
C14 C 0.6425(15) 0.6538(5) 0.4881(12) 0.027(3) Uani 0.60(3) 1 d . U . B 1
C14A C 0.668(2) 0.6455(6) 0.4925(17) 0.019(3) Uani 0.40(3) 1 d . U . B 2
C15 C 0.6040(3) 0.60795(13) 0.4392(3) 0.0290(7) Uani 1 1 d . U . . .
H15 H 0.581752 0.584366 0.487804 0.035 Uiso 0.60(3) 1 calc R . . B 1
H15A H 0.562217 0.588674 0.482623 0.035 Uiso 0.40(3) 1 calc R . . B 2
C16 C 0.5987(3) 0.59739(13) 0.3199(3) 0.0280(7) Uani 1 1 d . U . . .
C17 C 0.6301(12) 0.6367(4) 0.2472(8) 0.025(2) Uani 0.60(3) 1 d . U . B 1
C17A C 0.6593(15) 0.6258(5) 0.2541(11) 0.017(2) Uani 0.40(3) 1 d . U . B 2
C18 C 0.6719(17) 0.6811(5) 0.3001(8) 0.043(3) Uani 0.60(3) 1 d . U . B 1
H18 H 0.695380 0.705226 0.253788 0.051 Uiso 0.60(3) 1 calc R . . B 1
C18A C 0.7174(13) 0.6664(5) 0.3088(9) 0.021(3) Uani 0.40(3) 1 d . U . B 2
H18A H 0.752657 0.687757 0.264273 0.026 Uiso 0.40(3) 1 calc R . . B 2
C19 C 0.6787(18) 0.6895(5) 0.4181(8) 0.045(4) Uani 0.60(3) 1 d . U . B 1
H19 H 0.707482 0.718843 0.451344 0.054 Uiso 0.60(3) 1 calc R . . B 1
C19A C 0.7242(13) 0.6759(5) 0.4270(10) 0.022(2) Uani 0.40(3) 1 d . U . B 2
H19A H 0.766319 0.702638 0.462165 0.027 Uiso 0.40(3) 1 calc R . . B 2
C20 C 0.650(2) 0.6640(7) 0.6177(17) 0.022(4) Uani 0.60(3) 1 d . U . B 1
C20A C 0.670(3) 0.6581(9) 0.621(2) 0.016(3) Uani 0.40(3) 1 d . U . B 2
C21 C 0.5483(3) 0.55015(13) 0.2757(3) 0.0275(7) Uani 1 1 d . . . . .
C21A C 0.6503(17) 0.6196(6) 0.1205(15) 0.022(3) Uani 0.40(3) 1 d . U . B 2
C22 C 0.5838(4) 0.50889(14) 0.3425(3) 0.0385(9) Uani 1 1 d . . . . .
H22 H 0.637737 0.511414 0.414307 0.046 Uiso 1 1 calc R . . . .
C23 C 0.5395(4) 0.46444(15) 0.3026(3) 0.0409(10) Uani 1 1 d . . . . .
H23 H 0.564618 0.437445 0.349041 0.049 Uiso 1 1 calc R . . . .
C24 C 0.4246(3) 0.49775(14) 0.1377(3) 0.0327(8) Uani 1 1 d . . . . .
H24 H 0.369099 0.494329 0.067111 0.039 Uiso 1 1 calc R . . . .
C25 C 0.4638(3) 0.54377(14) 0.1720(3) 0.0312(8) Uani 1 1 d . . . . .
H25 H 0.433757 0.570321 0.125967 0.037 Uiso 1 1 calc R . . . .
C26 C 0.6357(13) 0.6319(4) 0.1203(10) 0.0224(19) Uani 0.60(3) 1 d . U . B 1
C27 C 1.1408(4) 0.750000 0.8301(5) 0.0288(10) Uani 1 2 d S TU P . .
C28 C 1.1791(6) 0.7662(3) 0.7282(7) 0.0330(16) Uani 0.5 1 d . U . D -1
H28 H 1.123120 0.776997 0.663317 0.040 Uiso 0.5 1 calc R . . D -1
C29 C 1.2976(6) 0.7662(3) 0.7235(6) 0.0319(15) Uani 0.5 1 d . U . D -1
C30 C 1.3807(4) 0.750000 0.8259(4) 0.0242(9) Uani 1 2 d S TU P . .
C31 C 1.3435(5) 0.7378(2) 0.9263(6) 0.0274(18) Uani 0.5 1 d . U . D -1
H31 H 1.398849 0.728764 0.993518 0.033 Uiso 0.5 1 calc R . . D -1
C32 C 1.2217(5) 0.7387(3) 0.9289(6) 0.032(2) Uani 0.5 1 d . U . D -1
H32 H 1.196746 0.731448 0.998578 0.038 Uiso 0.5 1 calc R . . D -1
C33 C 1.0102(4) 0.750000 0.8300(5) 0.0272(10) Uani 1 2 d S T P B .
C34 C 1.3337(8) 0.7787(5) 0.6104(8) 0.063(2) Uani 0.5 1 d . U . D -1
C35 C 1.2935(10) 0.8219(5) 0.5493(9) 0.073(2) Uani 0.5 1 d . U . D -1
H35 H 1.248733 0.843628 0.583320 0.088 Uiso 0.5 1 calc R . . D -1
C36 C 1.3188(11) 0.8324(6) 0.4421(10) 0.079(2) Uani 0.5 1 d . U . D -1
H36 H 1.290801 0.860599 0.401868 0.095 Uiso 0.5 1 calc R . . D -1
C37 C 1.4265(9) 0.7653(5) 0.4516(8) 0.077(2) Uani 0.5 1 d . U . D -1
H37 H 1.483024 0.748588 0.419964 0.092 Uiso 0.5 1 calc R . . D -1
C38 C 1.4029(7) 0.7440(10) 0.5601(7) 0.073(2) Uani 0.5 1 d . U . D -1
H38 H 1.427810 0.713850 0.591025 0.087 Uiso 0.5 1 calc R . . D -1
C39 C 1.5123(4) 0.750000 0.8297(4) 0.0190(9) Uani 1 2 d S T P D .
O13 O 0.9516(9) 0.750000 0.4940(8) 0.077(4) Uani 0.5 2 d S T P . .
H13A H 0.956376 0.750000 0.567652 0.115 Uiso 0.5 2 d RS T P . .
H13B H 0.892196 0.732530 0.466392 0.115 Uiso 0.25 1 d R . . . .
O14 O 0.4016(14) 0.7022(5) 1.1750(9) 0.187(8) Uani 0.5 1 d . . . . .
H14A H 0.406644 0.677409 1.132975 0.280 Uiso 0.5 1 d R . . . .
H14B H 0.394464 0.693459 1.243645 0.280 Uiso 0.5 1 d R . . . .
O15 O 0.213(2) 0.4918(8) 0.840(2) 0.126(9) Uani 0.25 1 d . . . . .
H15B H 0.255921 0.466810 0.838529 0.188 Uiso 0.25 1 d R . . . .
H15C H 0.152301 0.490390 0.784009 0.188 Uiso 0.25 1 d R . . . .

loop_
_atom_site_aniso_label
_atom_site_aniso_U_11
_atom_site_aniso_U_22
_atom_site_aniso_U_33
_atom_site_aniso_U_23
_atom_site_aniso_U_13
_atom_site_aniso_U_12
Tb1 0.01596(8) 0.02285(8) 0.01507(8) -0.00245(5) 0.00588(5) -0.00281(6)
Tb2 0.01223(10) 0.02381(11) 0.01397(10) 0.000 0.00406(7) 0.000
O1 0.021(2) 0.057(5) 0.059(3) 0.025(3) 0.0165(19) 0.001(3)
O1A 0.023(3) 0.061(7) 0.050(2) 0.028(3) 0.0151(19) 0.005(4)
O2 0.026(3) 0.024(5) 0.046(2) -0.007(2) 0.0124(19) -0.009(2)
O2A 0.021(3) 0.041(6) 0.059(2) -0.006(3) 0.015(2) -0.009(4)
O3 0.0193(12) 0.0312(13) 0.0337(13) 0.0062(11) 0.0048(10) 0.0035(10)
O4 0.0201(12) 0.0350(15) 0.0530(17) -0.0053(12) 0.0129(12) -0.0001(11)
O5 0.0382(14) 0.0334(13) 0.0172(11) -0.0030(9) 0.0107(10) -0.0100(10)
O6 0.036(7) 0.033(4) 0.019(3) -0.005(3) 0.007(5) -0.012(4)
O6A 0.029(7) 0.026(4) 0.015(4) -0.004(4) 0.007(5) -0.003(4)
O7 0.032(4) 0.025(4) 0.020(3) -0.006(3) 0.005(3) -0.006(3)
O7A 0.034(7) 0.019(5) 0.019(3) -0.002(3) 0.008(3) -0.010(4)
O8 0.063(6) 0.027(3) 0.019(2) -0.002(2) 0.015(3) -0.005(3)
O8A 0.046(7) 0.019(5) 0.018(3) 0.001(3) 0.009(4) -0.010(4)
O9 0.0180(19) 0.134(5) 0.032(2) 0.000 0.0073(17) 0.000
O10 0.0145(17) 0.073(3) 0.038(2) 0.000 0.0076(15) 0.000
O11 0.0166(11) 0.0277(13) 0.0304(12) -0.0027(10) 0.0061(9) -0.0015(9)
O12 0.0277(18) 0.0312(18) 0.0220(16) 0.000 0.0068(14) 0.000
N1 0.075(3) 0.105(4) 0.061(3) 0.023(3) 0.023(3) 0.014(3)
N1A 0.070(4) 0.111(4) 0.059(3) 0.000(3) 0.032(3) 0.003(3)
N2 0.0365(17) 0.0272(15) 0.0287(15) -0.0039(13) 0.0051(13) -0.0049(13)
N3 0.055(4) 0.138(6) 0.048(3) 0.012(3) 0.010(3) -0.002(4)
C1 0.0230(16) 0.041(2) 0.056(2) 0.0164(17) 0.0131(14) 0.0079(15)
C2 0.021(2) 0.051(4) 0.045(3) 0.014(3) 0.009(2) 0.008(3)
C2A 0.017(3) 0.043(5) 0.050(3) 0.011(3) 0.007(2) 0.000(3)
C3 0.021(2) 0.044(4) 0.037(3) 0.007(2) 0.0079(19) 0.006(2)
C3A 0.018(2) 0.049(5) 0.038(2) 0.015(3) 0.0076(18) 0.003(3)
C4 0.0177(15) 0.0368(19) 0.0418(16) 0.0107(14) 0.0099(12) 0.0053(13)
C5 0.020(2) 0.038(4) 0.034(3) 0.008(3) 0.006(2) 0.004(3)
C5A 0.024(3) 0.057(6) 0.048(3) -0.004(4) 0.013(3) -0.003(4)
C6 0.022(2) 0.038(4) 0.039(3) 0.004(3) 0.0110(18) 0.003(3)
C6A 0.026(2) 0.048(6) 0.055(3) 0.001(4) 0.018(2) 0.005(3)
C7 0.0223(16) 0.0334(19) 0.0579(17) 0.0125(16) 0.0159(12) 0.0044(14)
C8 0.049(3) 0.085(3) 0.044(3) 0.019(2) 0.019(2) 0.006(3)
C8A 0.051(3) 0.093(4) 0.044(2) 0.006(2) 0.020(2) 0.006(3)
C9 0.058(3) 0.088(4) 0.055(3) 0.025(3) 0.017(3) 0.009(3)
C9A 0.063(4) 0.096(4) 0.048(3) 0.003(3) 0.022(3) 0.000(3)
C10 0.071(4) 0.095(4) 0.058(3) 0.027(3) 0.022(3) 0.011(3)
C10A 0.073(4) 0.109(4) 0.054(3) -0.005(3) 0.027(3) -0.005(4)
C11 0.067(3) 0.103(4) 0.054(3) 0.019(3) 0.027(3) 0.013(3)
C11A 0.063(3) 0.106(4) 0.052(3) 0.008(3) 0.026(3) 0.004(3)
C12 0.059(3) 0.097(4) 0.050(3) 0.015(3) 0.024(2) 0.011(3)
C12A 0.059(3) 0.099(4) 0.050(3) 0.011(3) 0.024(2) 0.004(3)
C13 0.0182(16) 0.038(2) 0.0233(16) 0.0058(14) 0.0073(13) 0.0030(14)
C14 0.031(8) 0.032(3) 0.018(2) -0.004(2) 0.006(3) -0.009(4)
C14A 0.020(6) 0.023(4) 0.014(3) 0.000(3) 0.005(3) 0.002(4)
C15 0.039(2) 0.0319(17) 0.0176(13) -0.0022(12) 0.0102(13) -0.0123(14)
C16 0.0369(19) 0.0302(17) 0.0173(13) -0.0025(11) 0.0069(12) -0.0126(14)
C17 0.030(6) 0.027(3) 0.019(2) -0.0021(19) 0.010(3) -0.006(3)
C17A 0.019(5) 0.015(4) 0.016(3) 0.000(2) 0.003(3) 0.003(4)
C18 0.077(9) 0.032(4) 0.023(3) -0.004(3) 0.020(4) -0.024(5)
C18A 0.031(6) 0.019(4) 0.016(3) -0.001(3) 0.010(3) -0.004(4)
C19 0.076(9) 0.037(4) 0.024(3) -0.010(3) 0.017(4) -0.029(5)
C19A 0.029(6) 0.022(5) 0.017(3) -0.004(3) 0.008(3) -0.005(4)
C20 0.021(9) 0.029(4) 0.016(2) -0.001(2) 0.003(3) -0.003(5)
C20A 0.016(7) 0.019(4) 0.013(3) 0.000(3) 0.003(4) 0.006(5)
C21 0.0332(19) 0.0309(18) 0.0200(15) -0.0036(14) 0.0094(14) -0.0062(15)
C21A 0.033(7) 0.017(5) 0.017(3) 0.000(3) 0.007(3) -0.008(4)
C22 0.052(3) 0.034(2) 0.0235(17) -0.0018(15) -0.0054(17) -0.0095(18)
C23 0.059(3) 0.030(2) 0.0298(19) 0.0009(16) -0.0005(18) -0.0023(19)
C24 0.036(2) 0.0299(19) 0.0292(18) -0.0057(15) 0.0006(15) -0.0047(16)
C25 0.034(2) 0.0308(19) 0.0273(18) -0.0019(15) 0.0033(15) -0.0033(16)
C26 0.027(4) 0.024(4) 0.018(2) -0.005(2) 0.007(2) -0.012(3)
C27 0.016(2) 0.033(3) 0.038(2) 0.000 0.0087(15) 0.000
C28 0.017(2) 0.046(4) 0.037(3) 0.004(2) 0.006(2) 0.002(2)
C29 0.016(2) 0.047(4) 0.033(2) -0.003(2) 0.0035(17) -0.002(2)
C30 0.0148(19) 0.025(2) 0.034(2) 0.000 0.0086(15) 0.000
C31 0.015(2) 0.034(5) 0.035(2) 0.004(2) 0.0076(19) -0.003(2)
C32 0.017(2) 0.045(7) 0.036(2) 0.004(3) 0.0117(17) 0.001(2)
C33 0.017(2) 0.030(3) 0.037(3) 0.000 0.010(2) 0.000
C34 0.030(3) 0.123(6) 0.035(3) 0.010(3) 0.008(2) -0.004(3)
C35 0.053(4) 0.125(6) 0.042(3) 0.014(3) 0.008(3) -0.003(4)
C36 0.061(4) 0.130(6) 0.047(3) 0.016(3) 0.014(3) -0.003(4)
C37 0.055(4) 0.135(6) 0.045(3) 0.009(3) 0.019(3) 0.003(4)
C38 0.049(3) 0.132(6) 0.041(3) 0.008(4) 0.015(2) 0.005(4)
C39 0.013(2) 0.028(2) 0.017(2) 0.000 0.0048(16) 0.000
O13 0.043(6) 0.155(12) 0.030(5) 0.000 0.002(4) 0.000
O14 0.272(18) 0.229(15) 0.048(5) -0.001(8) 0.007(8) 0.165(14)
O15 0.131(18) 0.109(16) 0.15(2) 0.056(15) 0.063(16) 0.073(15)

loop_
_atom_type_symbol
_atom_type_description
_atom_type_scat_dispersion_real
_atom_type_scat_dispersion_imag
_atom_type_scat_source
C C 0.0033 0.0016 'International Tables Vol C Tables 4.2.6.8 and 6.1.1.4'
H H 0.0000 0.0000 'International Tables Vol C Tables 4.2.6.8 and 6.1.1.4'
N N 0.0061 0.0033 'International Tables Vol C Tables 4.2.6.8 and 6.1.1.4'
O O 0.0106 0.0060 'International Tables Vol C Tables 4.2.6.8 and 6.1.1.4'
Tb Tb -0.1723 4.1537 'International Tables Vol C Tables 4.2.6.8 and 6.1.1.4'

loop_
_geom_angle_atom_site_label_1
_geom_angle_atom_site_label_2
_geom_angle_atom_site_label_3
_geom_angle
_geom_angle_site_symmetry_1
_geom_angle_site_symmetry_3
_geom_angle_publ_flag
O1 Tb1 O2 52.7(2) . . ?
O1 Tb1 O4 137.8(2) . 1_655 ?
O1 Tb1 O7 72.2(4) . 1_556 ?
O1 Tb1 O7A 67.8(5) . 1_556 ?
O1 Tb1 O8 74.1(5) . 1_556 ?
O1 Tb1 O8A 82.5(5) . 1_556 ?
O1 Tb1 N2 79.6(4) . 3_666 ?
O1A Tb1 O2A 52.9(3) . . ?
O2 Tb1 O7A 119.2(5) . 1_556 ?
O4 Tb1 O2 148.2(2) 1_655 . ?
O4 Tb1 O2A 143.1(3) 1_655 . ?
O4 Tb1 O7A 74.4(5) 1_655 1_556 ?
O4 Tb1 N2 75.97(10) 1_655 3_666 ?
O5 Tb1 O1 129.6(3) . . ?
O5 Tb1 O1A 133.03(19) . . ?
O5 Tb1 O2 78.57(16) . . ?
O5 Tb1 O2A 81.7(3) . . ?
O5 Tb1 O4 78.15(9) . 1_655 ?
O5 Tb1 O7 150.2(3) . 1_556 ?
O5 Tb1 O7A 148.6(4) . 1_556 ?
O5 Tb1 O8 143.0(2) . 1_556 ?
O5 Tb1 O8A 142.5(3) . 1_556 ?
O5 Tb1 O11 76.87(8) . 4_475 ?
O5 Tb1 N2 78.74(9) . 3_666 ?
O7 Tb1 O2 124.7(4) 1_556 . ?
O7 Tb1 O4 72.9(3) 1_556 1_655 ?
O7 Tb1 O7A 8.3(4) 1_556 1_556 ?
O7 Tb1 N2 87.6(3) 1_556 3_666 ?
O8 Tb1 O2 109.0(4) 1_556 . ?
O8 Tb1 O4 102.7(4) 1_556 1_655 ?
O8 Tb1 O7 53.4(2) 1_556 1_556 ?
O8 Tb1 O7A 59.9(4) 1_556 1_556 ?
O8 Tb1 N2 137.9(2) 1_556 3_666 ?
O8A Tb1 O1A 73.1(5) 1_556 . ?
O8A Tb1 O2A 124.4(5) 1_556 . ?
O11 Tb1 O1 99.5(3) 4_475 . ?
O11 Tb1 O1A 86.7(5) 4_475 . ?
O11 Tb1 O2 75.3(3) 4_475 . ?
O11 Tb1 O2A 84.9(4) 4_475 . ?
O11 Tb1 O4 119.46(8) 4_475 1_655 ?
O11 Tb1 O7 123.8(3) 4_475 1_556 ?
O11 Tb1 O7A 130.6(4) 4_475 1_556 ?
O11 Tb1 O8 70.7(3) 4_475 1_556 ?
O11 Tb1 O8A 79.2(4) 4_475 1_556 ?
O11 Tb1 N2 147.11(9) 4_475 3_666 ?
N2 Tb1 O2 78.5(3) 3_666 . ?
N2 Tb1 O7A 80.0(4) 3_666 1_556 ?
O3 Tb2 O3 142.35(12) 4_675 1_655 ?
O3 Tb2 O11 115.65(8) 1_655 1_455 ?
O3 Tb2 O11 115.65(8) 4_675 4_475 ?
O3 Tb2 O11 68.64(8) 4_675 1_455 ?
O3 Tb2 O11 68.64(8) 1_655 4_475 ?
O6 Tb2 O3 143.3(5) . 4_675 ?
O6 Tb2 O3 74.3(5) . 1_655 ?
O6 Tb2 O3 143.3(5) 4_575 1_655 ?
O6 Tb2 O3 74.3(5) 4_575 4_675 ?
O6 Tb2 O6 69.0(10) . 4_575 ?
O6 Tb2 O6A 74.4(4) . 4_575 ?
O6 Tb2 O6A 8.7(8) 4_575 4_575 ?
O6 Tb2 O9 79.5(5) 4_575 . ?
O6 Tb2 O9 79.5(5) . . ?
O6 Tb2 O10 122.3(4) . . ?
O6 Tb2 O10 122.3(4) 4_575 . ?
O6 Tb2 O11 96.8(4) . 1_455 ?
O6 Tb2 O11 69.0(5) 4_575 1_455 ?
O6 Tb2 O11 69.0(5) . 4_475 ?
O6 Tb2 O11 96.8(4) 4_575 4_475 ?
O6 Tb2 O12 136.8(5) 4_575 . ?
O6 Tb2 O12 136.8(5) . . ?
O6A Tb2 O10 113.8(6) 4_575 . ?
O6A Tb2 O10 113.8(6) . . ?
O6A Tb2 O12 136.9(7) . . ?
O6A Tb2 O12 136.9(7) 4_575 . ?
O9 Tb2 O3 94.87(7) . 4_675 ?
O9 Tb2 O3 94.87(6) . 1_655 ?
O9 Tb2 O6A 73.4(6) . 4_575 ?
O9 Tb2 O6A 73.4(6) . . ?
O9 Tb2 O10 53.19(14) . . ?
O9 Tb2 O11 147.24(8) . 1_455 ?
O9 Tb2 O11 147.24(8) . 4_475 ?
O9 Tb2 O12 130.60(13) . . ?
O10 Tb2 O3 78.56(6) . 1_655 ?
O10 Tb2 O3 78.56(6) . 4_675 ?
O10 Tb2 O11 140.89(9) . 1_455 ?
O10 Tb2 O11 140.89(9) . 4_475 ?
O11 Tb2 O11 49.81(10) 4_475 1_455 ?
O12 Tb2 O3 73.05(6) . 1_655 ?
O12 Tb2 O3 73.05(6) . 4_675 ?
O12 Tb2 O10 77.40(12) . . ?
O12 Tb2 O11 73.19(9) . 1_455 ?
O12 Tb2 O11 73.19(9) . 4_475 ?
C7 O1 Tb1 97.9(4) . . ?
C7 O1A Tb1 92.6(5) . . ?
C7 O2 Tb1 88.7(4) . . ?
C7 O2A Tb1 94.0(6) . . ?
Tb2 O3 Tb1 109.81(9) 1_455 1_455 ?
C13 O3 Tb1 90.8(2) . 1_455 ?
C13 O3 Tb2 149.2(2) . 1_455 ?
C13 O4 Tb1 96.4(2) . 1_455 ?
C20 O5 Tb1 134.0(9) . . ?
C20A O5 Tb1 135.4(14) . . ?
C20 O6 Tb2 146.3(17) . . ?
C20A O6A Tb2 144(2) . . ?
C26 O7 Tb1 92.2(7) . 1_554 ?
C26 O8 Tb1 93.0(5) . 1_554 ?
C33 O9 Tb2 94.9(3) . . ?
C33 O9 Tb2 94.9(3) 4_575 . ?
C33 O9 C33 0.0(3) 4_575 . ?
C33 O10 Tb2 92.2(3) 4_575 . ?
C33 O10 Tb2 92.2(3) . . ?
C33 O10 C33 0.00(16) 4_575 . ?
Tb1 O11 Tb2 111.19(8) 4_675 1_655 ?
C39 O11 Tb1 152.2(2) . 4_675 ?
C39 O11 Tb2 95.0(2) . 1_655 ?
Tb2 O12 H12A 113.3 . . ?
Tb2 O12 H12B 113.0 . . ?
H12A O12 H12B 100.9 . . ?
C10 N1 H1 121.0 . . ?
C10 N1 C11 118.0(9) . . ?
C11 N1 H1 121.0 . . ?
C10A N1A H1A 122.3 . . ?
C11A N1A H1A 122.3 . . ?
C11A N1A C10A 115.4(11) . . ?
C23 N2 Tb1 118.7(3) . 3_666 ?
C24 N2 Tb1 124.6(2) . 3_666 ?
C24 N2 C23 116.5(3) . . ?
C37 N3 C36 120.0(10) . . ?
C2 C1 C6 118.0(5) . . ?
C2 C1 C7 121.1(5) . . ?
C6 C1 C7 120.0(4) . . ?
C6A C1 C2A 119.0(6) . . ?
C6A C1 C7 126.4(6) . . ?
C7 C1 C2A 114.4(5) . . ?
C1 C2 H2 118.1 . . ?
C1 C2 C3 123.8(6) . . ?
C3 C2 H2 118.1 . . ?
C1 C2A H2A 121.0 . . ?
C3A C2A C1 118.0(8) . . ?
C3A C2A H2A 121.0 . . ?
C2 C3 C4 118.2(6) . . ?
C2 C3 C8 118.2(7) . . ?
C4 C3 C8 123.2(6) . . ?
C2A C3A C4 115.2(8) . . ?
C2A C3A C8A 118.9(9) . . ?
C8A C3A C4 125.8(7) . . ?
C3 C4 C5 117.8(5) . . ?
C3 C4 C13 124.5(4) . . ?
C5 C4 C13 115.9(4) . . ?
C5A C4 C3A 119.2(6) . . ?
C5A C4 C13 123.4(6) . . ?
C13 C4 C3A 117.1(4) . . ?
C4 C5 H5 119.7 . . ?
C6 C5 C4 120.5(7) . . ?
C6 C5 H5 119.7 . . ?
C4 C5A H5A 117.8 . . ?
C4 C5A C6A 124.5(10) . . ?
C6A C5A H5A 117.8 . . ?
C1 C6 H6 121.1 . . ?
C5 C6 C1 117.8(7) . . ?
C5 C6 H6 121.1 . . ?
C1 C6A C5A 124.1(10) . . ?
C1 C6A H6A 118.0 . . ?
C5A C6A H6A 118.0 . . ?
O1 C7 O2 120.4(6) . . ?
O1 C7 C1 118.6(5) . . ?
O1A C7 C1 117.9(5) . . ?
O2 C7 C1 120.7(5) . . ?
O2A C7 O1A 120.1(7) . . ?
O2A C7 C1 121.9(6) . . ?
C9 C8 C3 117.5(8) . . ?
C12 C8 C3 123.0(9) . . ?
C12 C8 C9 119.5(9) . . ?
C9A C8A C3A 119.5(10) . . ?
C12A C8A C3A 122.8(13) . . ?
C12A C8A C9A 117.7(12) . . ?
C8 C9 H9 122.7 . . ?
C10 C9 C8 114.6(10) . . ?
C10 C9 H9 122.7 . . ?
C8A C9A H9A 120.7 . . ?
C8A C9A C10A 118.7(12) . . ?
C10A C9A H9A 120.7 . . ?
N1 C10 C9 126.1(11) . . ?
N1 C10 H10 116.9 . . ?
C9 C10 H10 116.9 . . ?
N1A C10A C9A 123.3(14) . . ?
N1A C10A H10A 118.4 . . ?
C9A C10A H10A 118.4 . . ?
N1 C11 H11 119.5 . . ?
C12 C11 N1 121.0(11) . . ?
C12 C11 H11 119.5 . . ?
N1A C11A H11A 119.2 . . ?
N1A C11A C12A 121.7(13) . . ?
C12A C11A H11A 119.2 . . ?
C8 C12 H12 119.8 . . ?
C11 C12 C8 120.4(11) . . ?
C11 C12 H12 119.8 . . ?
C8A C12A C11A 122.4(15) . . ?
C8A C12A H12C 118.8 . . ?
C11A C12A H12C 118.8 . . ?
O3 C13 Tb1 63.10(17) . 1_455 ?
O3 C13 C4 119.5(3) . . ?
O4 C13 Tb1 58.23(17) . 1_455 ?
O4 C13 O3 121.3(3) . . ?
O4 C13 C4 119.2(3) . . ?
C4 C13 Tb1 175.0(3) . 1_455 ?
C15 C14 C20 120.8(11) . . ?
C19 C14 C15 120.4(10) . . ?
C19 C14 C20 118.8(9) . . ?
C15 C14A C19A 119.5(14) . . ?
C15 C14A C20A 121.1(17) . . ?
C19A C14A C20A 119.1(14) . . ?
C14 C15 H15 119.2 . . ?
C14A C15 H15A 119.3 . . ?
C14A C15 C16 121.3(9) . . ?
C16 C15 C14 121.6(6) . . ?
C16 C15 H15 119.2 . . ?
C16 C15 H15A 119.3 . . ?
C15 C16 C17 116.5(5) . . ?
C15 C16 C21 117.3(3) . . ?
C17 C16 C21 125.7(5) . . ?
C17A C16 C15 120.1(6) . . ?
C17A C16 C21 121.4(6) . . ?
C16 C17 C26 124.5(7) . . ?
C18 C17 C16 119.9(7) . . ?
C18 C17 C26 115.2(7) . . ?
C16 C17A C18A 117.4(10) . . ?
C16 C17A C21A 123.6(12) . . ?
C18A C17A C21A 118.3(11) . . ?
C17 C18 H18 119.2 . . ?
C19 C18 C17 121.6(8) . . ?
C19 C18 H18 119.2 . . ?
C17A C18A H18A 119.0 . . ?
C19A C18A C17A 122.0(11) . . ?
C19A C18A H18A 119.0 . . ?
C14 C19 H19 120.1 . . ?
C18 C19 C14 119.8(9) . . ?
C18 C19 H19 120.1 . . ?
C14A C19A H19A 120.3 . . ?
C18A C19A C14A 119.4(12) . . ?
C18A C19A H19A 120.3 . . ?
O5 C20 C14 116.9(14) . . ?
O6 C20 O5 126.6(18) . . ?
O6 C20 C14 116.4(14) . . ?
O5 C20A C14A 118(2) . . ?
O6A C20A O5 126(2) . . ?
O6A C20A C14A 116(2) . . ?
C22 C21 C16 119.0(3) . . ?
C25 C21 C16 124.4(3) . . ?
C25 C21 C22 116.6(3) . . ?
O7A C21A O8A 122.3(13) . . ?
O7A C21A C17A 123.8(11) . . ?
O8A C21A C17A 113.9(12) . . ?
C21 C22 H22 119.9 . . ?
C23 C22 C21 120.2(3) . . ?
C23 C22 H22 119.9 . . ?
N2 C23 C22 123.1(4) . . ?
N2 C23 H23 118.5 . . ?
C22 C23 H23 118.5 . . ?
N2 C24 H24 118.0 . . ?
N2 C24 C25 124.0(3) . . ?
C25 C24 H24 118.0 . . ?
C21 C25 H25 120.2 . . ?
C24 C25 C21 119.5(4) . . ?
C24 C25 H25 120.2 . . ?
O7 C26 Tb1 61.3(6) . 1_554 ?
O7 C26 O8 119.9(8) . . ?
O7 C26 C17 123.4(8) . . ?
O8 C26 Tb1 59.7(5) . 1_554 ?
O8 C26 C17 116.7(7) . . ?
C17 C26 Tb1 166.7(9) . 1_554 ?
C28 C27 C33 118.9(5) . . ?
C28 C27 C33 118.9(5) . 4_575 ?
C32 C27 C28 120.0(5) . . ?
C32 C27 C33 120.9(5) . . ?
C32 C27 C33 120.9(5) . 4_575 ?
C33 C27 C33 0.000(1) 4_575 . ?
C27 C28 H28 119.5 . . ?
C29 C28 C27 121.0(6) . . ?
C29 C28 H28 119.5 . . ?
C28 C29 C30 117.6(6) . . ?
C28 C29 C34 119.5(7) . . ?
C30 C29 C34 122.7(6) . . ?
C29 C30 C39 121.3(4) . . ?
C31 C30 C29 120.7(5) . . ?
C31 C30 C39 117.8(5) . . ?
C30 C31 H31 119.9 . . ?
C30 C31 C32 120.2(6) . . ?
C32 C31 H31 119.9 . . ?
C27 C32 C31 119.9(6) . . ?
C27 C32 H32 120.0 . . ?
C31 C32 H32 120.0 . . ?
O9 C33 C27 119.7(5) . . ?
O10 C33 O9 119.7(5) . . ?
O10 C33 C27 120.6(5) . . ?
C33 C33 O9 0(10) 4_575 . ?
C33 C33 O10 0(10) 4_575 . ?
C33 C33 C27 0(10) 4_575 . ?
C35 C34 C29 120.8(9) . . ?
C35 C34 C38 120.6(11) . . ?
C38 C34 C29 118.4(11) . . ?
C34 C35 H35 119.1 . . ?
C36 C35 C34 121.8(13) . . ?
C36 C35 H35 119.1 . . ?
N3 C36 H36 121.2 . . ?
C35 C36 N3 117.6(13) . . ?
C35 C36 H36 121.2 . . ?
N3 C37 H37 114.0 . . ?
N3 C37 C38 132.0(13) . . ?
C38 C37 H37 114.0 . . ?
C34 C38 C37 107.2(17) . . ?
C34 C38 H38 126.4 . . ?
C37 C38 H38 126.4 . . ?
O11 C39 Tb2 60.1(2) 4_575 1_655 ?
O11 C39 Tb2 60.1(2) . 1_655 ?
O11 C39 O11 120.1(4) 4_575 . ?
O11 C39 C30 119.9(2) 4_575 . ?
O11 C39 C30 119.9(2) . . ?
C30 C39 Tb2 176.6(3) . 1_655 ?
H13A O13 H13B 105.2 . 4_575 ?
H13A O13 H13B 105.2 . . ?
H13B O13 H13B 70.0 . 4_575 ?
H14A O14 H14B 109.5 . . ?
H15B O15 H15C 109.5 . . ?

loop_
_geom_bond_atom_site_label_1
_geom_bond_atom_site_label_2
_geom_bond_distance
_geom_bond_site_symmetry_2
_geom_bond_publ_flag
Tb1 O1 2.391(7) . ?
Tb1 O1A 2.419(9) . ?
Tb1 O2 2.534(8) . ?
Tb1 O2A 2.493(10) . ?
Tb1 O4 2.466(2) 1_655 ?
Tb1 O5 2.327(2) . ?
Tb1 O7 2.464(12) 1_556 ?
Tb1 O7A 2.561(17) 1_556 ?
Tb1 O8 2.428(8) 1_556 ?
Tb1 O8A 2.398(12) 1_556 ?
Tb1 O11 2.385(2) 4_475 ?
Tb1 N2 2.506(3) 3_666 ?
Tb2 O3 2.431(2) 4_675 ?
Tb2 O3 2.431(2) 1_655 ?
Tb2 O6 2.323(17) . ?
Tb2 O6 2.323(17) 4_575 ?
Tb2 O6A 2.37(2) 4_575 ?
Tb2 O6A 2.37(2) . ?
Tb2 O9 2.356(4) . ?
Tb2 O10 2.422(4) . ?
Tb2 O11 2.575(2) 1_455 ?
Tb2 O11 2.575(2) 4_475 ?
Tb2 O12 2.421(3) . ?
O1 C7 1.213(8) . ?
O1A C7 1.356(11) . ?
O2 C7 1.312(8) . ?
O2A C7 1.168(11) . ?
O3 C13 1.270(4) . ?
O4 C13 1.243(4) . ?
O5 C20 1.262(13) . ?
O5 C20A 1.26(2) . ?
O6 C20 1.241(13) . ?
O6A C20A 1.26(2) . ?
O7 C26 1.253(10) . ?
O7A C21A 1.217(15) . ?
O8 C26 1.287(10) . ?
O8A C21A 1.290(13) . ?
O9 C33 1.246(7) 4_575 ?
O9 C33 1.246(7) . ?
O10 C33 1.229(6) 4_575 ?
O10 C33 1.229(6) . ?
O11 C39 1.252(3) . ?
O12 H12A 0.9256 . ?
O12 H12B 0.9255 . ?
N1 H1 0.8600 . ?
N1 C10 1.337(14) . ?
N1 C11 1.374(14) . ?
N1A H1A 0.8600 . ?
N1A C10A 1.363(17) . ?
N1A C11A 1.345(18) . ?
N2 C23 1.350(5) . ?
N2 C24 1.328(5) . ?
N3 C36 1.366(17) . ?
N3 C37 1.198(16) . ?
C1 C2 1.312(8) . ?
C1 C2A 1.561(11) . ?
C1 C6 1.462(9) . ?
C1 C6A 1.190(12) . ?
C1 C7 1.502(5) . ?
C2 H2 0.9300 . ?
C2 C3 1.385(9) . ?
C2A H2A 0.9300 . ?
C2A C3A 1.401(11) . ?
C3 C4 1.395(8) . ?
C3 C8 1.507(11) . ?
C3A C4 1.519(10) . ?
C3A C8A 1.483(14) . ?
C4 C5 1.424(8) . ?
C4 C5A 1.264(11) . ?
C4 C13 1.506(5) . ?
C5 H5 0.9300 . ?
C5 C6 1.374(10) . ?
C5A H5A 0.9300 . ?
C5A C6A 1.396(13) . ?
C6 H6 0.9300 . ?
C6A H6A 0.9300 . ?
C8 C9 1.463(14) . ?
C8 C12 1.372(14) . ?
C8A C9A 1.368(18) . ?
C8A C12A 1.335(17) . ?
C9 H9 0.9300 . ?
C9 C10 1.357(13) . ?
C9A H9A 0.9300 . ?
C9A C10A 1.387(16) . ?
C10 H10 0.9300 . ?
C10A H10A 0.9300 . ?
C11 H11 0.9300 . ?
C11 C12 1.366(14) . ?
C11A H11A 0.9300 . ?
C11A C12A 1.372(17) . ?
C12 H12 0.9300 . ?
C12A H12C 0.9300 . ?
C14 C15 1.422(12) . ?
C14 C19 1.392(13) . ?
C14 C20 1.508(15) . ?
C14A C15 1.347(18) . ?
C14A C19A 1.377(18) . ?
C14A C20A 1.52(2) . ?
C15 H15 0.9300 . ?
C15 H15A 0.9300 . ?
C15 C16 1.399(4) . ?
C16 C17 1.464(10) . ?
C16 C17A 1.377(13) . ?
C16 C21 1.477(5) . ?
C17 C18 1.411(10) . ?
C17 C26 1.487(11) . ?
C17A C18A 1.388(15) . ?
C17A C21A 1.536(18) . ?
C18 H18 0.9300 . ?
C18 C19 1.369(10) . ?
C18A H18A 0.9300 . ?
C18A C19A 1.377(12) . ?
C19 H19 0.9300 . ?
C19A H19A 0.9300 . ?
C21 C22 1.390(5) . ?
C21 C25 1.389(5) . ?
C22 H22 0.9300 . ?
C22 C23 1.373(5) . ?
C23 H23 0.9300 . ?
C24 H24 0.9300 . ?
C24 C25 1.381(5) . ?
C25 H25 0.9300 . ?
C27 C28 1.412(8) . ?
C27 C32 1.351(8) . ?
C27 C33 1.499(6) . ?
C27 C33 1.499(6) 4_575 ?
C28 H28 0.9300 . ?
C28 C29 1.373(9) . ?
C29 C30 1.429(8) . ?
C29 C34 1.490(11) . ?
C30 C31 1.360(8) . ?
C30 C39 1.502(6) . ?
C31 H31 0.9300 . ?
C31 C32 1.405(8) . ?
C32 H32 0.9300 . ?
C33 C33 0.000(10) 4_575 ?
C34 C35 1.416(17) . ?
C34 C38 1.44(2) . ?
C35 H35 0.9300 . ?
C35 C36 1.361(14) . ?
C36 H36 0.9300 . ?
C37 H37 0.9300 . ?
C37 C38 1.460(16) . ?
C38 H38 0.9300 . ?
O13 H13A 0.8415 . ?
O13 H13B 0.8425 . ?
O13 H13B 0.8426 4_575 ?
O14 H14A 0.8501 . ?
O14 H14B 0.8499 . ?
O15 H15B 0.8498 . ?
O15 H15C 0.8501 . ?

loop_
_geom_hbond_atom_site_label_D
_geom_hbond_atom_site_label_H
_geom_hbond_atom_site_label_A
_geom_hbond_distance_DH
_geom_hbond_distance_HA
_geom_hbond_distance_DA
_geom_hbond_angle_DHA
_geom_hbond_site_symmetry_A
_geom_hbond_publ_flag
O12 H12A O8 0.93 1.86 2.748(9) 160.3 1_556 yes
O12 H12A O8A 0.93 1.88 2.789(12) 167.8 1_556 yes
O12 H12B O8 0.93 1.85 2.748(9) 162.3 4_576 yes
O12 H12B O8A 0.93 1.97 2.789(12) 146.8 4_576 yes
N1A H1A O13 0.86 2.19 2.841(13) 131.9 1_456 yes
C24 H24 O7A 0.93 2.61 3.203(17) 122.3 3_665 yes
C25 H25 O1 0.93 2.32 3.156(8) 149.1 1_554 yes
O14 H14A O1A 0.85 2.31 3.115(19) 157.5 . yes

loop_
_geom_torsion_atom_site_label_1
_geom_torsion_atom_site_label_2
_geom_torsion_atom_site_label_3
_geom_torsion_atom_site_label_4
_geom_torsion
_geom_torsion_site_symmetry_1
_geom_torsion_site_symmetry_2
_geom_torsion_site_symmetry_3
_geom_torsion_site_symmetry_4
_geom_torsion_publ_flag
Tb1 O1 C7 O2 5.3(8) . . . . ?
Tb1 O1 C7 C1 179.0(3) . . . . ?
Tb1 O1A C7 O2A -5.9(8) . . . . ?
Tb1 O1A C7 C1 176.5(3) . . . . ?
Tb1 O2 C7 O1 -5.0(7) . . . . ?
Tb1 O2 C7 C1 -178.5(4) . . . . ?
Tb1 O2A C7 O1A 5.7(8) . . . . ?
Tb1 O2A C7 C1 -176.7(3) . . . . ?
Tb1 O3 C13 O4 -2.7(3) 1_455 . . . ?
Tb1 O3 C13 C4 175.1(3) 1_455 . . . ?
Tb1 O4 C13 O3 2.9(4) 1_455 . . . ?
Tb1 O4 C13 C4 -175.0(3) 1_455 . . . ?
Tb1 O5 C20 O6 6(4) . . . . ?
Tb1 O5 C20 C14 -177.0(9) . . . . ?
Tb1 O5 C20A O6A -11(5) . . . . ?
Tb1 O5 C20A C14A 173.1(12) . . . . ?
Tb1 O7 C26 O8 -12.0(11) 1_554 . . . ?
Tb1 O7 C26 C17 165.5(11) 1_554 . . . ?
Tb1 O7A C21A O8A -13.1(16) 1_554 . . . ?
Tb1 O7A C21A C17A 167.2(15) 1_554 . . . ?
Tb1 O8 C26 O7 12.2(11) 1_554 . . . ?
Tb1 O8 C26 C17 -165.4(9) 1_554 . . . ?
Tb1 O8A C21A O7A 14.0(17) 1_554 . . . ?
Tb1 O8A C21A C17A -166.2(12) 1_554 . . . ?
Tb1 O11 C39 Tb2 -160.3(6) 4_675 . . 1_655 ?
Tb1 O11 C39 O11 -155.9(2) 4_675 . . 4_575 ?
Tb1 O11 C39 C30 23.7(8) 4_675 . . . ?
Tb1 N2 C23 C22 172.0(3) 3_666 . . . ?
Tb1 N2 C24 C25 -172.3(3) 3_666 . . . ?
Tb2 O3 C13 Tb1 -133.2(4) 1_455 . . 1_455 ?
Tb2 O3 C13 O4 -136.0(4) 1_455 . . . ?
Tb2 O3 C13 C4 41.8(6) 1_455 . . . ?
Tb2 O6 C20 O5 3(5) . . . . ?
Tb2 O6 C20 C14 -174.0(15) . . . . ?
Tb2 O6A C20A O5 -6(7) . . . . ?
Tb2 O6A C20A C14A 171(2) . . . . ?
Tb2 O9 C33 O10 0.000(2) . . . . ?
Tb2 O9 C33 C27 180.000(2) . . . . ?
Tb2 O9 C33 C33 0.0(6) . . . 4_575 ?
Tb2 O10 C33 O9 0.000(1) . . . . ?
Tb2 O10 C33 C27 180.000(2) . . . . ?
Tb2 O10 C33 C33 0(100) . . . 4_575 ?
Tb2 O11 C39 O11 4.4(4) 1_655 . . 4_575 ?
Tb2 O11 C39 C30 -176.0(4) 1_655 . . . ?
N1 C11 C12 C8 -2.0(19) . . . . ?
N1A C11A C12A C8A 1(2) . . . . ?
N2 C24 C25 C21 1.2(6) . . . . ?
N3 C37 C38 C34 -12(2) . . . . ?
C1 C2 C3 C4 -1.7(12) . . . . ?
C1 C2 C3 C8 -174.9(8) . . . . ?
C1 C2A C3A C4 1.2(11) . . . . ?
C1 C2A C3A C8A 177.5(8) . . . . ?
C2 C1 C6 C5 16.1(10) . . . . ?
C2 C1 C7 O1 -10.7(12) . . . . ?
C2 C1 C7 O2 163.0(8) . . . . ?
C2 C3 C4 C5 16.8(10) . . . . ?
C2 C3 C4 C13 -179.3(6) . . . . ?
C2 C3 C8 C9 -46.5(13) . . . . ?
C2 C3 C8 C12 132.8(11) . . . . ?
C2A C1 C6A C5A -3.1(15) . . . . ?
C2A C1 C7 O1A 10.7(11) . . . . ?
C2A C1 C7 O2A -166.9(11) . . . . ?
C2A C3A C4 C5A -3.0(11) . . . . ?
C2A C3A C4 C13 -177.6(6) . . . . ?
C2A C3A C8A C9A 50.7(15) . . . . ?
C2A C3A C8A C12A -130.2(13) . . . . ?
C3 C4 C5 C6 -15.0(10) . . . . ?
C3 C4 C13 O3 123.3(5) . . . . ?
C3 C4 C13 O4 -58.8(7) . . . . ?
C3 C8 C9 C10 173.8(9) . . . . ?
C3 C8 C12 C11 -175.9(10) . . . . ?
C3A C4 C5A C6A 2.1(15) . . . . ?
C3A C4 C13 O3 67.2(6) . . . . ?
C3A C4 C13 O4 -115.0(5) . . . . ?
C3A C8A C9A C10A -178.1(11) . . . . ?
C3A C8A C12A C11A 175.1(12) . . . . ?
C4 C3 C8 C9 140.7(8) . . . . ?
C4 C3 C8 C12 -40.0(14) . . . . ?
C4 C3A C8A C9A -133.5(11) . . . . ?
C4 C3A C8A C12A 45.7(17) . . . . ?
C4 C5 C6 C1 -1.2(11) . . . . ?
C4 C5A C6A C1 1.2(19) . . . . ?
C5 C4 C13 O3 -72.5(6) . . . . ?
C5 C4 C13 O4 105.4(5) . . . . ?
C5A C4 C13 O3 -107.2(8) . . . . ?
C5A C4 C13 O4 70.7(8) . . . . ?
C6 C1 C2 C3 -14.9(11) . . . . ?
C6 C1 C7 O1 179.7(10) . . . . ?
C6 C1 C7 O2 -6.6(9) . . . . ?
C6A C1 C2A C3A 1.7(12) . . . . ?
C6A C1 C7 O1A -175.6(12) . . . . ?
C6A C1 C7 O2A 6.9(14) . . . . ?
C7 C1 C2 C3 175.3(7) . . . . ?
C7 C1 C2A C3A 176.0(7) . . . . ?
C7 C1 C6 C5 -174.0(6) . . . . ?
C7 C1 C6A C5A -176.5(8) . . . . ?
C8 C3 C4 C5 -170.4(8) . . . . ?
C8 C3 C4 C13 -6.5(11) . . . . ?
C8 C9 C10 N1 7.1(18) . . . . ?
C8A C3A C4 C5A -179.0(11) . . . . ?
C8A C3A C4 C13 6.4(12) . . . . ?
C8A C9A C10A N1A 6(2) . . . . ?
C9 C8 C12 C11 3.3(18) . . . . ?
C9A C8A C12A C11A -6(2) . . . . ?
C10 N1 C11 C12 3.0(18) . . . . ?
C10A N1A C11A C12A 7(2) . . . . ?
C11 N1 C10 C9 -6.0(19) . . . . ?
C11A N1A C10A C9A -10(2) . . . . ?
C12 C8 C9 C10 -5.5(16) . . . . ?
C12A C8A C9A C10A 3(2) . . . . ?
C13 C4 C5 C6 179.7(6) . . . . ?
C13 C4 C5A C6A 176.3(9) . . . . ?
C14 C15 C16 C17 -2.5(10) . . . . ?
C14 C15 C16 C21 -175.1(9) . . . . ?
C14A C15 C16 C17A -0.5(13) . . . . ?
C14A C15 C16 C21 167.2(12) . . . . ?
C15 C14 C19 C18 3.1(18) . . . . ?
C15 C14 C20 O5 -6(3) . . . . ?
C15 C14 C20 O6 170.8(17) . . . . ?
C15 C14A C19A C18A -3(2) . . . . ?
C15 C14A C20A O5 1(4) . . . . ?
C15 C14A C20A O6A -175(2) . . . . ?
C15 C16 C17 C18 4.7(10) . . . . ?
C15 C16 C17 C26 176.9(9) . . . . ?
C15 C16 C17A C18A -4.3(14) . . . . ?
C15 C16 C17A C21A -174.7(9) . . . . ?
C15 C16 C21 C22 -45.3(5) . . . . ?
C15 C16 C21 C25 132.8(4) . . . . ?
C16 C17 C18 C19 -3.2(14) . . . . ?
C16 C17 C26 Tb1 83(3) . . . 1_554 ?
C16 C17 C26 O7 -23.7(16) . . . . ?
C16 C17 C26 O8 153.9(9) . . . . ?
C16 C17A C18A C19A 5.9(16) . . . . ?
C16 C17A C21A Tb1 94(4) . . . 1_554 ?
C16 C17A C21A O7A -32(2) . . . . ?
C16 C17A C21A O8A 148.2(12) . . . . ?
C16 C21 C22 C23 -179.1(4) . . . . ?
C16 C21 C25 C24 178.5(3) . . . . ?
C17 C16 C21 C22 142.9(8) . . . . ?
C17 C16 C21 C25 -39.0(9) . . . . ?
C17 C18 C19 C14 -0.8(16) . . . . ?
C17A C16 C21 C22 122.2(9) . . . . ?
C17A C16 C21 C25 -59.6(10) . . . . ?
C17A C18A C19A C14A -2.5(18) . . . . ?
C18 C17 C26 Tb1 -105(3) . . . 1_554 ?
C18 C17 C26 O7 148.7(11) . . . . ?
C18 C17 C26 O8 -33.7(15) . . . . ?
C18A C17A C21A Tb1 -76(5) . . . 1_554 ?
C18A C17A C21A O7A 157.7(17) . . . . ?
C18A C17A C21A O8A -22(2) . . . . ?
C19 C14 C15 C16 -1.4(16) . . . . ?
C19 C14 C20 O5 176.4(16) . . . . ?
C19 C14 C20 O6 -6(3) . . . . ?
C19A C14A C15 C16 4(2) . . . . ?
C19A C14A C20A O5 175(2) . . . . ?
C19A C14A C20A O6A -2(4) . . . . ?
C20 C14 C15 C16 -178.5(13) . . . . ?
C20 C14 C19 C18 -179.7(15) . . . . ?
C20A C14A C15 C16 177.5(19) . . . . ?
C20A C14A C19A C18A -176(2) . . . . ?
C21 C16 C17 C18 176.7(8) . . . . ?
C21 C16 C17 C26 -11.2(15) . . . . ?
C21 C16 C17A C18A -171.5(7) . . . . ?
C21 C16 C17A C21A 18.1(16) . . . . ?
C21 C22 C23 N2 0.2(7) . . . . ?
C21A C17A C18A C19A 176.8(11) . . . . ?
C22 C21 C25 C24 -3.3(5) . . . . ?
C23 N2 C24 C25 1.7(6) . . . . ?
C24 N2 C23 C22 -2.4(6) . . . . ?
C25 C21 C22 C23 2.7(6) . . . . ?
C26 C17 C18 C19 -176.0(10) . . . . ?
C27 C28 C29 C30 -1.0(10) . . . . ?
C27 C28 C29 C34 173.7(7) . . . . ?
C28 C27 C32 C31 -7.1(8) . . . . ?
C28 C27 C33 O9 21.2(4) . . . . ?
C28 C27 C33 O10 -158.8(4) . . . . ?
C28 C27 C33 C33 0(100) . . . 4_575 ?
C28 C29 C30 C31 -3.7(8) . . . . ?
C28 C29 C30 C39 -178.4(5) . . . . ?
C28 C29 C34 C35 52.5(13) . . . . ?
C28 C29 C34 C38 -122.8(10) . . . . ?
C29 C30 C31 C32 3.1(8) . . . . ?
C29 C30 C39 O11 -111.7(5) . . . 4_575 ?
C29 C30 C39 O11 68.7(6) . . . . ?
C29 C34 C35 C36 -175.5(10) . . . . ?
C29 C34 C38 C37 -179.6(9) . . . . ?
C30 C29 C34 C35 -133.0(9) . . . . ?
C30 C29 C34 C38 51.6(12) . . . . ?
C30 C31 C32 C27 2.4(9) . . . . ?
C31 C30 C39 O11 73.5(5) . . . 4_575 ?
C31 C30 C39 O11 -106.1(4) . . . . ?
C32 C27 C28 C29 6.4(9) . . . . ?
C32 C27 C33 O9 -164.3(4) . . . . ?
C32 C27 C33 O10 15.7(4) . . . . ?
C32 C27 C33 C33 0(100) . . . 4_575 ?
C33 O9 C33 O10 0(42) 4_575 . . . ?
C33 O9 C33 C27 0(100) 4_575 . . . ?
C33 O10 C33 O9 0(100) 4_575 . . . ?
C33 O10 C33 C27 0(100) 4_575 . . . ?
C33 C27 C28 C29 -179.0(5) . . . . ?
C33 C27 C28 C29 -179.0(5) 4_575 . . . ?
C33 C27 C32 C31 178.5(5) . . . . ?
C33 C27 C32 C31 178.5(5) 4_575 . . . ?
C33 C27 C33 O9 0(100) 4_575 . . . ?
C33 C27 C33 O10 0(100) 4_575 . . . ?
C34 C29 C30 C31 -178.2(7) . . . . ?
C34 C29 C30 C39 7.1(9) . . . . ?
C34 C35 C36 N3 -1.2(18) . . . . ?
C35 C34 C38 C37 5.0(15) . . . . ?
C36 N3 C37 C38 11(2) . . . . ?
C37 N3 C36 C35 -3.7(19) . . . . ?
C38 C34 C35 C36 -0.2(18) . . . . ?
C39 C30 C31 C32 177.9(5) . . . . ?

loop_
_platon_squeeze_void_nr
_platon_squeeze_void_average_x
_platon_squeeze_void_average_y
_platon_squeeze_void_average_z
_platon_squeeze_void_volume
_platon_squeeze_void_count_electrons
_platon_squeeze_void_content
1 0.000 0.000 0.500 167 17 ' '
2 0.000 0.500 0.500 167 17 ' '
